data_7131963
loop_
_publ_author_name
'Mandal, Dipendu'
'Qu, Zheng-wang'
'Grimme, Stefan'
'Stephan, Douglas W.'

_publ_section_title
;
 Electron-deficient cyclopropenium cations as Lewis acids in FLP chemistry
;
_journal_name_full 'Chemical Communications'
_journal_paper_doi 10.1039/D3CC02684A
_journal_year 2023
_chemical_formula_moiety 'B C18 Cl F15, C33 H27 P'
_chemical_formula_sum 'C51 H27 B Cl F15 P'
_chemical_formula_weight 1002.009
_space_group_crystal_system triclinic
_space_group_IT_number 2
_space_group_name_Hall '-P 1'
_space_group_name_H-M_alt 'P -1'
_symmetry_Int_Tables_number 2
_audit_creation_date 2022-12-01
_audit_creation_method
;
Olex2 1.5
(compiled 2022.04.07 svn.rca3783a0 for OlexSys, GUI svn.r6498)
;
_audit_update_record
;
2023-04-25 deposited with the CCDC.	2023-08-01 downloaded from the CCDC.
;
_cell_angle_alpha 97.878(9)
_cell_angle_beta 90.337(8)
_cell_angle_gamma 109.858(8)
_cell_formula_units_Z 2
_cell_length_a 12.216(4)
_cell_length_b 12.340(4)
_cell_length_c 15.353(5)
_cell_measurement_reflns_used 2817
_cell_measurement_temperature 150(2)
_cell_measurement_theta_max 21.44
_cell_measurement_theta_min 3.13
_cell_volume 2152.8(12)
_computing_molecular_graphics 'Olex2 1.5 (Dolomanov et al., 2009)'
_computing_publication_material 'Olex2 1.5 (Dolomanov et al., 2009)'
_computing_structure_refinement 'olex2.refine 1.5 (Bourhis et al., 2015)'
_diffrn_ambient_temperature 150.00
_diffrn_measured_fraction_theta_full 0.9943
_diffrn_measured_fraction_theta_max 0.9943
_diffrn_measurement_device_type 'Bruker APEX-II CCD'
_diffrn_measurement_method '\f and \w scans'
_diffrn_radiation_monochromator graphite
_diffrn_radiation_type 'Mo K\a'
_diffrn_radiation_wavelength 0.71073
_diffrn_reflns_av_R_equivalents 0.1936
_diffrn_reflns_av_unetI/netI 0.1922
_diffrn_reflns_Laue_measured_fraction_full 0.9943
_diffrn_reflns_Laue_measured_fraction_max 0.9943
_diffrn_reflns_limit_h_max 15
_diffrn_reflns_limit_h_min -14
_diffrn_reflns_limit_k_max 15
_diffrn_reflns_limit_k_min -15
_diffrn_reflns_limit_l_max 19
_diffrn_reflns_limit_l_min -19
_diffrn_reflns_number 43510
_diffrn_reflns_point_group_measured_fraction_full 0.9943
_diffrn_reflns_point_group_measured_fraction_max 0.9943
_diffrn_reflns_theta_full 24.9990
_diffrn_reflns_theta_max 25.00
_diffrn_reflns_theta_min 3.38
_diffrn_source_current 30.0
_diffrn_source_power 1.5
_diffrn_source_voltage 50.0
_diffrn_standards_number 0
_exptl_absorpt_coefficient_mu 0.230
_exptl_absorpt_correction_T_max 0.7260
_exptl_absorpt_correction_T_min 0.6349
_exptl_absorpt_correction_type none
_exptl_absorpt_process_details
;
SADABS-2016/2 (Bruker,2016/2) was used for absorption correction.
wR2(int) was 0.1367 before and 0.1030 after correction.
The Ratio of minimum to maximum transmission is 0.8745.
The \l/2 correction factor is Not present.
;
_exptl_crystal_colour colourless
_exptl_crystal_colour_primary colourless
_exptl_crystal_density_diffrn 1.546
_exptl_crystal_description BLOCK
_exptl_crystal_F_000 1011.402
_exptl_crystal_size_max 0.23
_exptl_crystal_size_mid 0.21
_exptl_crystal_size_min 0.11
_refine_diff_density_max 1.2917
_refine_diff_density_min -1.4492
_refine_diff_density_rms 0.1901
_refine_ls_d_res_high 0.8409
_refine_ls_d_res_low 6.0286
_refine_ls_goodness_of_fit_ref 1.0543
_refine_ls_hydrogen_treatment constr
_refine_ls_matrix_type full
_refine_ls_number_constraints 53
_refine_ls_number_parameters 622
_refine_ls_number_reflns 7547
_refine_ls_number_restraints 0
_refine_ls_restrained_S_all 1.0543
_refine_ls_R_factor_all 0.1566
_refine_ls_R_factor_gt 0.0771
_refine_ls_shift/su_max -0.0008
_refine_ls_shift/su_mean 0.0000
_refine_ls_structure_factor_coef Fsqd
_refine_ls_weighting_details 'w=1/[\s^2^(Fo^2^)+(0.1123P)^2^] where P=(Fo^2^+2Fc^2^)/3'
_refine_ls_weighting_scheme calc
_refine_ls_wR_factor_gt 0.1900
_refine_ls_wR_factor_ref 0.2466
_reflns_Friedel_coverage 0.0
_reflns_limit_h_max 14
_reflns_limit_h_min -14
_reflns_limit_k_max 14
_reflns_limit_k_min -14
_reflns_limit_l_max 18
_reflns_limit_l_min 0
_reflns_number_gt 4076
_reflns_number_total 7547
_reflns_threshold_expression I>=2u(I)
_cod_data_source_file d3cc02684a2.cif
_cod_data_source_block 1_CCDC8
_cod_database_code 7131963
_olex2_refinement_description
;
1. Fixed Uiso
 At 1.2 times of:
  All C(H) groups, All C(H,H) groups
2.a Ternary CH refined with riding coordinates:
 C40(H40)
2.b Secondary CH2 refined with riding coordinates:
 C66(H66a,H66b)
2.c Aromatic/amide H refined with riding coordinates:
 C25(H25), C27(H27), C28(H28), C30(H30), C37(H37), C39(H39), C41(H41),
 C48(H48), C49(H49), C50(H50), C52(H52), C53(H53), C54(H54), C56(H56), C57(H57),
  C58(H58), C59(H59), C60(H60), C61(H61), C62(H62), C63(H63), C64(H64),
 C65(H65), C67(H67)
;
_olex2_submission_special_instructions 'No special instructions were received'

loop_
_space_group_symop_id
_space_group_symop_operation_xyz
1 x,y,z
2 -x,-y,-z

loop_
_atom_site_label
_atom_site_type_symbol
_atom_site_fract_x
_atom_site_fract_y
_atom_site_fract_z
_atom_site_U_iso_or_equiv
_atom_site_adp_type
_atom_site_occupancy
_atom_site_refinement_flags_posn
Cl1 Cl 0.94008(12) 0.60515(12) 0.31914(10) 0.0333(4) Uani 1.000000 .
P2 P 0.75535(13) 1.07863(13) -0.27280(10) 0.0246(4) Uani 1.000000 .
F1 F 0.6206(3) 0.2969(3) 0.3463(2) 0.0354(9) Uani 1.000000 .
F2 F 0.8266(3) 0.7894(3) 0.3468(2) 0.0308(8) Uani 1.000000 .
F3 F 0.8370(3) 0.4219(3) 0.4366(2) 0.0373(9) Uani 1.000000 .
F4 F 0.6251(3) 0.8401(3) 0.1055(2) 0.0389(9) Uani 1.000000 .
F5 F 0.5966(3) 0.6421(3) 0.3891(2) 0.0360(9) Uani 1.000000 .
F6 F 0.7649(3) 0.9289(3) 0.2554(2) 0.0331(8) Uani 1.000000 .
F7 F 0.5581(3) 0.6599(3) 0.5582(2) 0.0447(10) Uani 1.000000 .
F8 F 0.6095(3) 0.0935(3) 0.2598(2) 0.0409(9) Uani 1.000000 .
F9 F 0.5589(3) 0.6089(3) 0.0450(2) 0.0529(11) Uani 1.000000 .
F10 F 0.7903(4) 0.4357(4) 0.6046(2) 0.0540(11) Uani 1.000000 .
F11 F 0.6156(3) 0.4659(3) 0.1343(2) 0.0496(11) Uani 1.000000 .
F12 F 0.8666(4) 0.4863(3) 0.1339(2) 0.0518(11) Uani 1.000000 .
F13 F 0.7212(4) 0.0801(3) 0.1082(3) 0.0566(11) Uani 1.000000 .
F14 F 0.6532(4) 0.5592(3) 0.6694(2) 0.0552(11) Uani 1.000000 .
C15 C 0.7046(5) 1.0341(5) -0.3869(4) 0.0259(13) Uani 1.000000 .
F16 F 0.8503(5) 0.2795(4) 0.0477(3) 0.0789(15) Uani 1.000000 .
C17 C 0.9734(4) 1.0824(5) -0.1908(4) 0.0235(13) Uani 1.000000 .
C18 C 0.7286(5) 0.6187(4) 0.2451(4) 0.0240(13) Uani 1.000000 .
C19 C 0.7262(5) 0.5362(5) 0.4023(4) 0.0238(13) Uani 1.000000 .
C20 C 0.7614(5) 0.7386(5) 0.2708(4) 0.0244(13) Uani 1.000000 .
C21 C 0.6807(5) 0.9674(5) -0.2090(4) 0.0232(13) Uani 1.000000 .
C22 C 0.7287(5) 0.8140(5) 0.2260(4) 0.0245(13) Uani 1.000000 .
C23 C 0.7494(5) 0.4056(5) 0.2485(4) 0.0240(13) Uani 1.000000 .
C24 C 0.6600(5) 0.7705(5) 0.1494(4) 0.0256(13) Uani 1.000000 .
C25 C 0.6106(5) 0.7656(5) -0.1876(4) 0.0271(14) Uani 1.000000 .
H25 H 0.6012(5) 0.6866(5) -0.2081(4) 0.0325(16) Uiso 1.000000 R
C26 C 0.6834(5) 0.3002(5) 0.2743(4) 0.0258(14) Uani 1.000000 .
C27 C 0.6717(5) 0.8512(5) -0.2356(4) 0.0249(13) Uani 1.000000 .
H27 H 0.7080(5) 0.8314(5) -0.2870(4) 0.0299(16) Uiso 1.000000 R
C28 C 0.6302(5) 0.9933(5) -0.1309(4) 0.0332(15) Uani 1.000000 .
H28 H 0.6357(5) 1.0714(5) -0.1110(4) 0.0398(18) Uiso 1.000000 R
C29 C 1.0359(4) 1.1392(5) -0.1084(4) 0.0258(14) Uani 1.000000 .
C30 C 0.6084(5) 0.9354(5) -0.4151(4) 0.0274(14) Uani 1.000000 .
H30 H 0.5644(5) 0.8904(5) -0.3735(4) 0.0329(17) Uiso 1.000000 R
C31 C 0.6523(5) 0.5914(5) 0.4393(4) 0.0262(14) Uani 1.000000 .
C32 C 0.7669(5) 0.4828(5) 0.4634(4) 0.0300(14) Uani 1.000000 .
C33 C 0.6284(5) 0.6014(5) 0.5270(4) 0.0335(15) Uani 1.000000 .
C34 C 0.7302(6) 0.1840(5) 0.1536(4) 0.0338(15) Uani 1.000000 .
C35 C 0.6754(6) 0.5493(5) 0.5831(4) 0.0346(15) Uani 1.000000 .
C36 C 0.6265(5) 0.6537(5) 0.1203(4) 0.0352(16) Uani 1.000000 .
C37 C 1.0899(5) 1.0834(5) -0.0590(4) 0.0329(15) Uani 1.000000 .
H37 H 1.0858(5) 1.0058(5) -0.0795(4) 0.0395(18) Uiso 1.000000 R
C38 C 0.6585(5) 0.5814(5) 0.1674(4) 0.0331(15) Uani 1.000000 .
C39 C 0.9313(5) 0.8800(5) -0.4033(4) 0.0345(15) Uani 1.000000 .
H39 H 0.9014(5) 0.9308(5) -0.4289(4) 0.0414(18) Uiso 1.000000 R
C40 C 0.9086(5) 1.1041(5) -0.2682(4) 0.0274(14) Uani 1.000000 .
H40 H 0.9565(5) 1.1636(5) -0.3036(4) 0.0329(17) Uiso 1.000000 R
C41 C 0.5729(5) 0.9073(5) -0.0827(4) 0.0347(15) Uani 1.000000 .
H41 H 0.5397(5) 0.9268(5) -0.0297(4) 0.0416(19) Uiso 1.000000 R
C42 C 0.8038(6) 0.3919(5) 0.1702(4) 0.0362(16) Uani 1.000000 .
C43 C 0.7453(5) 0.4888(5) 0.5512(4) 0.0323(15) Uani 1.000000 .
C44 C 0.6731(5) 0.1918(5) 0.2298(4) 0.0285(14) Uani 1.000000 .
B45 B 0.7694(6) 0.5350(6) 0.3026(4) 0.0272(16) Uani 1.000000 .
C46 C 0.9521(5) 1.0033(5) -0.2594(4) 0.0272(14) Uani 1.000000 .
C47 C 0.7953(6) 0.2854(5) 0.1234(4) 0.0413(17) Uani 1.000000 .
C48 C 0.5628(5) 0.7933(5) -0.1101(4) 0.0344(15) Uani 1.000000 .
H48 H 0.5233(5) 0.7344(5) -0.0762(4) 0.0413(18) Uiso 1.000000 R
C49 C 0.6402(5) 0.9668(6) -0.5641(4) 0.0390(16) Uani 1.000000 .
H49 H 0.6193(5) 0.9429(6) -0.6252(4) 0.047(2) Uiso 1.000000 R
C50 C 1.0038(5) 0.8252(5) -0.2767(4) 0.0328(15) Uani 1.000000 .
H50 H 1.0245(5) 0.8389(5) -0.2155(4) 0.0393(18) Uiso 1.000000 R
C51 C 0.7254(5) 1.2090(5) -0.2334(4) 0.0271(14) Uani 1.000000 .
C52 C 0.9443(5) 0.7848(6) -0.4554(4) 0.0407(17) Uani 1.000000 .
H52 H 0.9239(5) 0.7710(6) -0.5167(4) 0.049(2) Uiso 1.000000 R
C53 C 0.7667(5) 1.0989(6) -0.4484(4) 0.0433(18) Uani 1.000000 .
H53 H 0.8322(5) 1.1670(6) -0.4299(4) 0.052(2) Uiso 1.000000 R
C54 C 0.5771(5) 0.9031(5) -0.5041(4) 0.0326(15) Uani 1.000000 .
H54 H 0.5109(5) 0.8360(5) -0.5235(4) 0.0391(18) Uiso 1.000000 R
C55 C 0.9620(5) 0.9015(5) -0.3132(4) 0.0281(14) Uani 1.000000 .
C56 C 0.9864(5) 0.7101(6) -0.4193(4) 0.0387(16) Uani 1.000000 .
H56 H 0.9958(5) 0.6455(6) -0.4557(4) 0.046(2) Uiso 1.000000 R
C57 C 0.6366(5) 1.2329(6) -0.2707(5) 0.0423(17) Uani 1.000000 .
H57 H 0.5923(5) 1.1819(6) -0.3204(5) 0.051(2) Uiso 1.000000 R
C58 C 1.1495(5) 1.1409(6) 0.0201(5) 0.0445(18) Uani 1.000000 .
H58 H 1.1842(5) 1.1014(6) 0.0543(5) 0.053(2) Uiso 1.000000 R
C59 C 1.0155(5) 0.7293(5) -0.3290(4) 0.0383(16) Uani 1.000000 .
H59 H 1.0433(5) 0.6769(5) -0.3036(4) 0.046(2) Uiso 1.000000 R
C60 C 1.1596(6) 1.2532(7) 0.0498(5) 0.055(2) Uani 1.000000 .
H60 H 1.1985(6) 1.2909(7) 0.1051(5) 0.065(2) Uiso 1.000000 R
C61 C 0.7336(6) 1.0649(7) -0.5362(4) 0.050(2) Uani 1.000000 .
H61 H 0.7762(6) 1.1101(7) -0.5782(4) 0.060(2) Uiso 1.000000 R
C62 C 1.0502(7) 1.2557(6) -0.0806(5) 0.060(2) Uani 1.000000 .
H62 H 1.0175(7) 1.2962(6) -0.1156(5) 0.072(3) Uiso 1.000000 R
C63 C 1.1117(8) 1.3122(7) -0.0023(6) 0.075(3) Uani 1.000000 .
H63 H 1.1217(8) 1.3917(7) 0.0163(6) 0.090(3) Uiso 1.000000 R
C64 C 0.6101(6) 1.3291(6) -0.2380(5) 0.050(2) Uani 1.000000 .
H64 H 0.5474(6) 1.3438(6) -0.2649(5) 0.061(2) Uiso 1.000000 R
C65 C 0.7831(9) 1.2776(9) -0.1597(8) 0.135(5) Uani 1.000000 .
H65 H 0.8432(9) 1.2601(9) -0.1316(8) 0.162(7) Uiso 1.000000 R
C66 C 0.7543(11) 1.3745(10) -0.1247(10) 0.171(7) Uani 1.000000 .
H66a H 0.7281(11) 1.3631(10) -0.0647(10) 0.205(9) Uiso 1.000000 R
H66b H 0.8268(11) 1.4432(10) -0.1182(10) 0.205(9) Uiso 1.000000 R
C67 C 0.6710(7) 1.4023(7) -0.1689(7) 0.079(3) Uani 1.000000 .
H67 H 0.6574(7) 1.4730(7) -0.1501(7) 0.095(4) Uiso 1.000000 R

loop_
_atom_site_aniso_label
_atom_site_aniso_U_11
_atom_site_aniso_U_22
_atom_site_aniso_U_33
_atom_site_aniso_U_12
_atom_site_aniso_U_13
_atom_site_aniso_U_23
Cl1 0.0277(8) 0.0287(8) 0.0436(10) 0.0109(6) 0.0028(7) 0.0024(7)
P2 0.0286(8) 0.0244(8) 0.0221(9) 0.0113(7) -0.0019(7) 0.0019(7)
F1 0.0367(19) 0.031(2) 0.037(2) 0.0098(15) 0.0122(17) 0.0033(16)
F2 0.0414(19) 0.0227(18) 0.027(2) 0.0128(15) -0.0120(16) -0.0067(15)
F3 0.048(2) 0.052(2) 0.028(2) 0.0376(19) 0.0048(17) 0.0067(17)
F4 0.051(2) 0.0268(19) 0.040(2) 0.0145(16) -0.0114(18) 0.0087(16)
F5 0.039(2) 0.043(2) 0.037(2) 0.0266(17) 0.0057(16) 0.0106(17)
F6 0.041(2) 0.0187(18) 0.039(2) 0.0122(15) -0.0023(16) -0.0014(15)
F7 0.056(2) 0.039(2) 0.049(2) 0.0296(19) 0.0234(19) 0.0045(18)
F8 0.044(2) 0.0204(19) 0.053(2) 0.0058(16) 0.0017(18) 0.0044(17)
F9 0.078(3) 0.031(2) 0.042(2) 0.0122(19) -0.036(2) -0.0013(18)
F10 0.083(3) 0.070(3) 0.029(2) 0.049(2) 0.007(2) 0.017(2)
F11 0.077(3) 0.020(2) 0.045(2) 0.0105(18) -0.029(2) -0.0040(17)
F12 0.087(3) 0.033(2) 0.036(2) 0.019(2) 0.025(2) 0.0099(18)
F13 0.092(3) 0.031(2) 0.047(3) 0.029(2) 0.001(2) -0.0130(19)
F14 0.097(3) 0.055(3) 0.028(2) 0.042(2) 0.023(2) 0.0102(19)
C15 0.032(3) 0.029(3) 0.019(3) 0.013(3) 0.000(3) 0.002(3)
F16 0.144(4) 0.054(3) 0.041(3) 0.037(3) 0.044(3) 0.003(2)
C17 0.022(3) 0.023(3) 0.024(3) 0.007(2) -0.001(3) 0.002(3)
C18 0.030(3) 0.013(3) 0.023(3) 0.002(2) -0.002(3) -0.001(2)
C19 0.028(3) 0.019(3) 0.022(3) 0.008(2) 0.001(3) -0.005(3)
C20 0.024(3) 0.030(3) 0.018(3) 0.008(3) 0.002(3) 0.001(3)
C21 0.025(3) 0.027(3) 0.017(3) 0.011(3) -0.004(3) -0.000(3)
C22 0.031(3) 0.015(3) 0.027(3) 0.008(2) 0.002(3) 0.002(3)
C23 0.028(3) 0.025(3) 0.021(3) 0.012(3) 0.001(3) 0.007(3)
C24 0.032(3) 0.021(3) 0.024(3) 0.007(3) -0.006(3) 0.008(3)
C25 0.034(3) 0.023(3) 0.023(3) 0.010(3) -0.009(3) -0.002(3)
C26 0.025(3) 0.031(3) 0.025(3) 0.014(3) 0.004(3) 0.006(3)
C27 0.023(3) 0.027(3) 0.023(3) 0.010(3) -0.006(3) -0.004(3)
C28 0.045(4) 0.029(4) 0.029(4) 0.018(3) -0.004(3) 0.002(3)
C29 0.019(3) 0.030(3) 0.026(4) 0.007(3) -0.003(3) -0.004(3)
C30 0.034(3) 0.027(3) 0.026(4) 0.015(3) 0.001(3) 0.007(3)
C31 0.032(3) 0.022(3) 0.028(4) 0.013(3) -0.001(3) 0.005(3)
C32 0.041(4) 0.031(4) 0.024(4) 0.022(3) 0.003(3) 0.000(3)
C33 0.040(4) 0.028(3) 0.038(4) 0.019(3) 0.010(3) 0.003(3)
C34 0.052(4) 0.021(3) 0.026(4) 0.017(3) -0.007(3) -0.012(3)
C35 0.055(4) 0.036(4) 0.013(3) 0.016(3) 0.012(3) 0.003(3)
C36 0.045(4) 0.029(4) 0.026(4) 0.006(3) -0.012(3) 0.004(3)
C37 0.040(4) 0.026(3) 0.029(4) 0.008(3) -0.007(3) 0.002(3)
C38 0.047(4) 0.015(3) 0.030(4) 0.004(3) -0.008(3) -0.002(3)
C39 0.034(3) 0.035(4) 0.036(4) 0.018(3) -0.003(3) -0.003(3)
C40 0.028(3) 0.029(3) 0.025(3) 0.009(3) 0.003(3) 0.005(3)
C41 0.043(4) 0.046(4) 0.024(4) 0.024(3) 0.008(3) 0.011(3)
C42 0.056(4) 0.029(4) 0.026(4) 0.016(3) 0.015(3) 0.009(3)
C43 0.048(4) 0.038(4) 0.020(4) 0.026(3) 0.000(3) 0.007(3)
C44 0.030(3) 0.019(3) 0.037(4) 0.009(3) -0.004(3) 0.003(3)
B45 0.035(4) 0.023(4) 0.024(4) 0.010(3) 0.002(3) 0.004(3)
C46 0.025(3) 0.029(3) 0.029(4) 0.011(3) -0.002(3) 0.005(3)
C47 0.071(5) 0.033(4) 0.025(4) 0.024(3) 0.018(4) 0.003(3)
C48 0.037(4) 0.032(4) 0.031(4) 0.007(3) -0.006(3) 0.005(3)
C49 0.040(4) 0.058(5) 0.022(4) 0.023(4) -0.004(3) -0.001(3)
C50 0.034(3) 0.034(4) 0.033(4) 0.017(3) -0.003(3) 0.004(3)
C51 0.029(3) 0.024(3) 0.031(4) 0.014(3) -0.003(3) -0.002(3)
C52 0.045(4) 0.049(4) 0.029(4) 0.026(3) -0.008(3) -0.017(3)
C53 0.032(4) 0.055(5) 0.032(4) 0.000(3) -0.009(3) 0.008(3)
C54 0.037(4) 0.033(4) 0.029(4) 0.017(3) -0.014(3) -0.004(3)
C55 0.024(3) 0.032(4) 0.028(4) 0.013(3) -0.006(3) -0.006(3)
C56 0.034(4) 0.036(4) 0.046(5) 0.019(3) -0.001(3) -0.014(3)
C57 0.036(4) 0.039(4) 0.054(5) 0.019(3) -0.009(3) 0.000(3)
C58 0.038(4) 0.052(5) 0.039(4) 0.007(3) -0.014(3) 0.012(4)
C59 0.041(4) 0.035(4) 0.045(4) 0.025(3) -0.008(3) -0.008(3)
C60 0.057(5) 0.065(5) 0.034(4) 0.020(4) -0.027(4) -0.016(4)
C61 0.042(4) 0.077(6) 0.024(4) 0.007(4) 0.000(3) 0.019(4)
C62 0.070(5) 0.055(5) 0.055(5) 0.035(4) -0.039(4) -0.021(4)
C63 0.094(6) 0.054(5) 0.075(6) 0.042(5) -0.049(5) -0.041(5)
C64 0.043(4) 0.045(4) 0.077(6) 0.029(4) 0.004(4) 0.018(4)
C65 0.110(8) 0.098(8) 0.198(12) 0.088(7) -0.112(8) -0.103(8)
C66 0.137(10) 0.114(9) 0.258(17) 0.101(9) -0.120(11) -0.127(10)
C67 0.065(6) 0.040(5) 0.136(9) 0.039(4) -0.020(6) -0.024(5)

loop_
_atom_type_symbol
_atom_type_scat_dispersion_real
_atom_type_scat_dispersion_imag
_atom_type_scat_Cromer_Mann_a1
_atom_type_scat_Cromer_Mann_a2
_atom_type_scat_Cromer_Mann_a3
_atom_type_scat_Cromer_Mann_a4
_atom_type_scat_Cromer_Mann_b1
_atom_type_scat_Cromer_Mann_b2
_atom_type_scat_Cromer_Mann_b3
_atom_type_scat_Cromer_Mann_b4
_atom_type_scat_Cromer_Mann_c
_atom_type_scat_source
_atom_type_scat_dispersion_source
B 0.00141 0.00067 2.05450 1.33260 1.09790 0.70680 23.21850 1.02100 60.34980 0.14030 -0.19320 'International Tables Volume C Table 6.1.1.4 (pp. 500-502)' 'Henke, Gullikson and Davis, At. Data and Nucl. Data Tables, 1993, 54, 2'
C 0.00347 0.00161 2.31000 1.02000 1.58860 0.86500 20.84390 10.20750 0.56870 51.65120 0.21560 'International Tables Volume C Table 6.1.1.4 (pp. 500-502)' 'Henke, Gullikson and Davis, At. Data and Nucl. Data Tables, 1993, 54, 2'
Cl 0.14873 0.16029 11.46040 7.19640 6.25560 1.64550 0.01040 1.16620 18.51940 47.77840 -9.55740 'International Tables Volume C Table 6.1.1.4 (pp. 500-502)' 'Henke, Gullikson and Davis, At. Data and Nucl. Data Tables, 1993, 54, 2'
F 0.01794 0.01033 3.53920 2.64120 1.51700 1.02430 10.28250 4.29440 0.26150 26.14760 0.27760 'International Tables Volume C Table 6.1.1.4 (pp. 500-502)' 'Henke, Gullikson and Davis, At. Data and Nucl. Data Tables, 1993, 54, 2'
H 0.00000 0.00000 0.49300 0.32291 0.14019 0.04081 10.51090 26.12570 3.14236 57.79970 0.00304 'International Tables Volume C Table 6.1.1.4 (pp. 500-502)' 'Henke, Gullikson and Davis, At. Data and Nucl. Data Tables, 1993, 54, 2'
P 0.10434 0.09671 6.43450 4.17910 1.78000 1.49080 1.90670 27.15700 0.52600 68.16450 1.11490 'International Tables Volume C Table 6.1.1.4 (pp. 500-502)' 'Henke, Gullikson and Davis, At. Data and Nucl. Data Tables, 1993, 54, 2'

loop_
_geom_angle_atom_site_label_1
_geom_angle_atom_site_label_2
_geom_angle_atom_site_label_3
_geom_angle
_geom_angle_site_symmetry_1
_geom_angle_site_symmetry_3
_geom_angle_publ_flag
C21 P2 C15 110.3(3) . . ?
C40 P2 C15 107.0(3) . . ?
C40 P2 C21 110.8(3) . . ?
C51 P2 C15 108.3(3) . . ?
C51 P2 C21 109.1(3) . . ?
C51 P2 C40 111.4(3) . . ?
C30 C15 P2 122.5(4) . . ?
C53 C15 P2 118.3(4) . . ?
C53 C15 C30 119.2(5) . . ?
C40 C17 C29 141.9(5) . . ?
C46 C17 C29 151.0(6) . . ?
C46 C17 C40 65.1(4) . . ?
C38 C18 C20 112.1(5) . . ?
B45 C18 C20 122.2(5) . . ?
B45 C18 C38 125.7(5) . . ?
C32 C19 C31 111.7(5) . . ?
B45 C19 C31 126.9(5) . . ?
B45 C19 C32 121.4(5) . . ?
C18 C20 F2 120.0(5) . . ?
C22 C20 F2 114.8(5) . . ?
C22 C20 C18 125.1(5) . . ?
C27 C21 P2 120.8(4) . . ?
C28 C21 P2 121.4(4) . . ?
C28 C21 C27 117.8(5) . . ?
C20 C22 F6 121.2(5) . . ?
C24 C22 F6 119.6(5) . . ?
C24 C22 C20 119.2(5) . . ?
C42 C23 C26 113.0(5) . . ?
B45 C23 C26 125.9(5) . . ?
B45 C23 C42 121.0(5) . . ?
C22 C24 F4 120.9(5) . . ?
C36 C24 F4 120.8(5) . . ?
C36 C24 C22 118.2(5) . . ?
C27 C25 H25 119.6(3) . . ?
C48 C25 H25 119.6(4) . . ?
C48 C25 C27 120.8(5) . . ?
C23 C26 F1 121.1(5) . . ?
C44 C26 F1 114.1(5) . . ?
C44 C26 C23 124.8(5) . . ?
C25 C27 C21 120.3(5) . . ?
H27 C27 C21 119.8(3) . . ?
H27 C27 C25 119.8(3) . . ?
H28 C28 C21 119.6(3) . . ?
C41 C28 C21 120.9(6) . . ?
C41 C28 H28 119.6(4) . . ?
C37 C29 C17 121.5(5) . . ?
C62 C29 C17 119.1(5) . . ?
C62 C29 C37 119.2(6) . . ?
H30 C30 C15 120.2(3) . . ?
C54 C30 C15 119.6(5) . . ?
C54 C30 H30 120.2(4) . . ?
C19 C31 F5 121.0(5) . . ?
C33 C31 F5 114.2(5) . . ?
C33 C31 C19 124.8(5) . . ?
C19 C32 F3 118.8(5) . . ?
C43 C32 F3 115.2(5) . . ?
C43 C32 C19 125.9(5) . . ?
C31 C33 F7 121.1(5) . . ?
C35 C33 F7 119.6(6) . . ?
C35 C33 C31 119.4(5) . . ?
C44 C34 F13 121.1(5) . . ?
C47 C34 F13 120.3(6) . . ?
C47 C34 C44 118.6(5) . . ?
C33 C35 F14 119.8(6) . . ?
C43 C35 F14 120.7(6) . . ?
C43 C35 C33 119.5(5) . . ?
C24 C36 F9 119.3(5) . . ?
C38 C36 F9 119.8(5) . . ?
C38 C36 C24 120.8(5) . . ?
H37 C37 C29 120.1(3) . . ?
C58 C37 C29 119.9(6) . . ?
C58 C37 H37 120.1(4) . . ?
C18 C38 F11 119.9(5) . . ?
C36 C38 F11 115.7(5) . . ?
C36 C38 C18 124.4(5) . . ?
C52 C39 H39 119.9(4) . . ?
C55 C39 H39 119.9(3) . . ?
C55 C39 C52 120.1(6) . . ?
C17 C40 P2 123.5(4) . . ?
H40 C40 P2 115.84(19) . . ?
H40 C40 C17 115.8(3) . . ?
C46 C40 P2 119.6(4) . . ?
C46 C40 C17 50.1(3) . . ?
C46 C40 H40 115.8(3) . . ?
H41 C41 C28 119.5(4) . . ?
C48 C41 C28 120.9(6) . . ?
C48 C41 H41 119.5(4) . . ?
C23 C42 F12 120.2(5) . . ?
C47 C42 F12 115.7(5) . . ?
C47 C42 C23 124.0(6) . . ?
C32 C43 F10 121.1(5) . . ?
C35 C43 F10 120.3(5) . . ?
C35 C43 C32 118.5(5) . . ?
C26 C44 F8 121.4(5) . . ?
C34 C44 F8 119.1(5) . . ?
C34 C44 C26 119.5(5) . . ?
C18 B45 Cl1 105.7(4) . . ?
C19 B45 Cl1 103.7(4) . . ?
C19 B45 C18 114.4(5) . . ?
C23 B45 Cl1 103.2(4) . . ?
C23 B45 C18 113.2(5) . . ?
C23 B45 C19 114.9(5) . . ?
C40 C46 C17 64.8(4) . . ?
C55 C46 C17 155.4(6) . . ?
C55 C46 C40 139.3(5) . . ?
C34 C47 F16 119.5(6) . . ?
C42 C47 F16 120.5(6) . . ?
C42 C47 C34 120.0(6) . . ?
C41 C48 C25 119.2(6) . . ?
H48 C48 C25 120.4(4) . . ?
H48 C48 C41 120.4(4) . . ?
C54 C49 H49 120.0(4) . . ?
C61 C49 H49 120.0(4) . . ?
C61 C49 C54 119.9(6) . . ?
C55 C50 H50 119.7(4) . . ?
C59 C50 H50 119.7(4) . . ?
C59 C50 C55 120.6(6) . . ?
C57 C51 P2 121.1(5) . . ?
C65 C51 P2 119.4(5) . . ?
C65 C51 C57 119.2(6) . . ?
H52 C52 C39 119.7(4) . . ?
C56 C52 C39 120.6(6) . . ?
C56 C52 H52 119.7(4) . . ?
H53 C53 C15 120.0(4) . . ?
C61 C53 C15 120.0(6) . . ?
C61 C53 H53 120.0(4) . . ?
C49 C54 C30 120.5(6) . . ?
H54 C54 C30 119.7(4) . . ?
H54 C54 C49 119.7(4) . . ?
C46 C55 C39 120.0(5) . . ?
C50 C55 C39 119.1(6) . . ?
C50 C55 C46 120.9(5) . . ?
H56 C56 C52 120.0(4) . . ?
C59 C56 C52 119.9(6) . . ?
C59 C56 H56 120.0(4) . . ?
H57 C57 C51 119.5(4) . . ?
C64 C57 C51 121.0(7) . . ?
C64 C57 H57 119.5(4) . . ?
H58 C58 C37 119.4(4) . . ?
C60 C58 C37 121.3(6) . . ?
C60 C58 H58 119.4(4) . . ?
C56 C59 C50 119.7(6) . . ?
H59 C59 C50 120.2(4) . . ?
H59 C59 C56 120.2(4) . . ?
H60 C60 C58 120.4(4) . . ?
C63 C60 C58 119.1(6) . . ?
C63 C60 H60 120.4(4) . . ?
C53 C61 C49 120.8(6) . . ?
H61 C61 C49 119.6(4) . . ?
H61 C61 C53 119.6(4) . . ?
H62 C62 C29 120.0(4) . . ?
C63 C62 C29 119.9(7) . . ?
C63 C62 H62 120.0(5) . . ?
C62 C63 C60 120.5(7) . . ?
H63 C63 C60 119.8(4) . . ?
H63 C63 C62 119.8(5) . . ?
H64 C64 C57 119.6(4) . . ?
C67 C64 C57 120.8(7) . . ?
C67 C64 H64 119.6(4) . . ?
H65 C65 C51 120.1(4) . . ?
C66 C65 C51 119.9(8) . . ?
C66 C65 H65 120.1(6) . . ?
H66a C66 C65 107.5(9) . . ?
H66b C66 C65 107.5(7) . . ?
H66b C66 H66a 106.97704809(2) . . ?
C67 C66 C65 119.4(10) . . ?
C67 C66 H66a 107.5(8) . . ?
C67 C66 H66b 107.5(7) . . ?
C66 C67 C64 119.2(7) . . ?
H67 C67 C64 120.4(4) . . ?
H67 C67 C66 120.4(5) . . ?

loop_
_geom_bond_atom_site_label_1
_geom_bond_atom_site_label_2
_geom_bond_distance
_geom_bond_site_symmetry_2
_geom_bond_publ_flag
Cl1 B45 1.967(7) . ?
P2 C15 1.801(6) . ?
P2 C21 1.790(6) . ?
P2 C40 1.790(6) . ?
P2 C51 1.796(6) . ?
F1 C26 1.345(6) . ?
F2 C20 1.356(6) . ?
F3 C32 1.351(6) . ?
F4 C24 1.333(6) . ?
F5 C31 1.364(6) . ?
F6 C22 1.343(6) . ?
F7 C33 1.349(6) . ?
F8 C44 1.344(6) . ?
F9 C36 1.351(7) . ?
F10 C43 1.338(6) . ?
F11 C38 1.362(6) . ?
F12 C42 1.353(6) . ?
F13 C34 1.341(6) . ?
F14 C35 1.351(6) . ?
C15 C30 1.389(8) . ?
C15 C53 1.382(8) . ?
F16 C47 1.352(7) . ?
C17 C29 1.433(8) . ?
C17 C40 1.526(7) . ?
C17 C46 1.294(8) . ?
C18 C20 1.394(7) . ?
C18 C38 1.391(8) . ?
C18 B45 1.640(8) . ?
C19 C31 1.385(7) . ?
C19 C32 1.396(8) . ?
C19 B45 1.621(9) . ?
C20 C22 1.386(7) . ?
C21 C27 1.403(7) . ?
C21 C28 1.398(8) . ?
C22 C24 1.373(8) . ?
C23 C26 1.390(7) . ?
C23 C42 1.394(8) . ?
C23 B45 1.634(8) . ?
C24 C36 1.366(8) . ?
C25 H25 0.9500 . ?
C25 C27 1.379(8) . ?
C25 C48 1.380(8) . ?
C26 C44 1.381(8) . ?
C27 H27 0.9500 . ?
C28 H28 0.9500 . ?
C28 C41 1.371(8) . ?
C29 C37 1.390(8) . ?
C29 C62 1.393(9) . ?
C30 H30 0.9500 . ?
C30 C54 1.383(8) . ?
C31 C33 1.378(8) . ?
C32 C43 1.370(8) . ?
C33 C35 1.372(8) . ?
C34 C44 1.373(9) . ?
C34 C47 1.379(8) . ?
C35 C43 1.366(8) . ?
C36 C38 1.373(8) . ?
C37 H37 0.9500 . ?
C37 C58 1.382(9) . ?
C39 H39 0.9500 . ?
C39 C52 1.385(8) . ?
C39 C55 1.397(8) . ?
C40 H40 1.0000 . ?
C40 C46 1.530(8) . ?
C41 H41 0.9500 . ?
C41 C48 1.375(8) . ?
C42 C47 1.380(8) . ?
C46 C55 1.447(8) . ?
C48 H48 0.9500 . ?
C49 H49 0.9500 . ?
C49 C54 1.362(8) . ?
C49 C61 1.365(9) . ?
C50 H50 0.9500 . ?
C50 C55 1.388(8) . ?
C50 C59 1.387(8) . ?
C51 C57 1.359(8) . ?
C51 C65 1.348(10) . ?
C52 H52 0.9500 . ?
C52 C56 1.370(9) . ?
C53 H53 0.9500 . ?
C53 C61 1.371(9) . ?
C54 H54 0.9500 . ?
C56 H56 0.9500 . ?
C56 C59 1.396(9) . ?
C57 H57 0.9500 . ?
C57 C64 1.366(9) . ?
C58 H58 0.9500 . ?
C58 C60 1.361(9) . ?
C59 H59 0.9500 . ?
C60 H60 0.9500 . ?
C60 C63 1.398(10) . ?
C61 H61 0.9500 . ?
C62 H62 0.9500 . ?
C62 C63 1.378(9) . ?
C63 H63 0.9500 . ?
C64 H64 0.9500 . ?
C64 C67 1.329(10) . ?
C65 H65 0.9500 . ?
C65 C66 1.398(11) . ?
C66 H66a 0.9900 . ?
C66 H66b 0.9900 . ?
C66 C67 1.381(13) . ?
C67 H67 0.9500 . ?

loop_
_geom_torsion_atom_site_label_1
_geom_torsion_atom_site_label_2
_geom_torsion_atom_site_label_3
_geom_torsion_atom_site_label_4
_geom_torsion
_geom_torsion_site_symmetry_1
_geom_torsion_site_symmetry_2
_geom_torsion_site_symmetry_3
_geom_torsion_site_symmetry_4
_geom_torsion_publ_flag
Cl1 B45 C18 C20 -53.0(5) . . . . ?
Cl1 B45 C18 C38 127.5(4) . . . . ?
Cl1 B45 C19 C31 120.5(4) . . . . ?
Cl1 B45 C19 C32 -56.3(5) . . . . ?
Cl1 B45 C23 C26 123.5(4) . . . . ?
Cl1 B45 C23 C42 -54.1(5) . . . . ?
P2 C15 C30 C54 -177.1(5) . . . . ?
P2 C15 C53 C61 177.2(5) . . . . ?
P2 C21 C27 C25 -177.8(4) . . . . ?
P2 C21 C28 C41 179.8(5) . . . . ?
P2 C40 C17 C29 -91.0(6) . . . . ?
P2 C40 C17 C46 102.7(6) . . . . ?
P2 C40 C46 C17 -110.6(6) . . . . ?
P2 C40 C46 C55 76.0(6) . . . . ?
P2 C51 C57 C64 176.7(5) . . . . ?
P2 C51 C65 C66 -175.2(11) . . . . ?
F1 C26 C23 C42 -177.0(5) . . . . ?
F1 C26 C23 B45 5.3(7) . . . . ?
F1 C26 C44 F8 -2.9(5) . . . . ?
F1 C26 C44 C34 177.9(5) . . . . ?
F2 C20 C18 C38 177.7(5) . . . . ?
F2 C20 C18 B45 -1.8(6) . . . . ?
F2 C20 C22 F6 3.0(5) . . . . ?
F2 C20 C22 C24 -178.3(5) . . . . ?
F3 C32 C19 C31 177.8(5) . . . . ?
F3 C32 C19 B45 -4.9(7) . . . . ?
F3 C32 C43 F10 -1.0(6) . . . . ?
F3 C32 C43 C35 179.8(5) . . . . ?
F4 C24 C22 F6 -2.5(6) . . . . ?
F4 C24 C22 C20 178.8(5) . . . . ?
F4 C24 C36 F9 1.2(6) . . . . ?
F4 C24 C36 C38 -177.4(6) . . . . ?
F5 C31 C19 C32 -175.4(5) . . . . ?
F5 C31 C19 B45 7.5(7) . . . . ?
F5 C31 C33 F7 -1.8(5) . . . . ?
F5 C31 C33 C35 177.1(5) . . . . ?
F6 C22 C20 C18 -179.7(5) . . . . ?
F6 C22 C24 C36 178.7(5) . . . . ?
F7 C33 C31 C19 177.9(5) . . . . ?
F7 C33 C35 F14 -1.5(6) . . . . ?
F7 C33 C35 C43 179.1(6) . . . . ?
F8 C44 C26 C23 178.6(5) . . . . ?
F8 C44 C34 F13 1.5(6) . . . . ?
F8 C44 C34 C47 -180.0(6) . . . . ?
F9 C36 C24 C22 -179.9(5) . . . . ?
F9 C36 C38 F11 -1.6(7) . . . . ?
F9 C36 C38 C18 179.4(5) . . . . ?
F10 C43 C32 C19 -178.9(5) . . . . ?
F10 C43 C35 F14 1.9(7) . . . . ?
F10 C43 C35 C33 -178.8(6) . . . . ?
F11 C38 C18 C20 -178.0(6) . . . . ?
F11 C38 C18 B45 1.5(7) . . . . ?
F11 C38 C36 C24 177.0(5) . . . . ?
F12 C42 C23 C26 176.6(6) . . . . ?
F12 C42 C23 B45 -5.5(7) . . . . ?
F12 C42 C47 F16 1.8(7) . . . . ?
F12 C42 C47 C34 -178.0(6) . . . . ?
F13 C34 C44 C26 -179.3(5) . . . . ?
F13 C34 C47 F16 -0.1(7) . . . . ?
F13 C34 C47 C42 179.7(6) . . . . ?
F14 C35 C33 C31 179.6(6) . . . . ?
F14 C35 C43 C32 -178.9(6) . . . . ?
C15 C30 C54 C49 0.5(7) . . . . ?
C15 C53 C61 C49 -0.5(8) . . . . ?
F16 C47 C34 C44 -178.7(6) . . . . ?
F16 C47 C42 C23 179.6(6) . . . . ?
C17 C29 C37 C58 179.9(5) . . . . ?
C17 C29 C62 C63 -178.9(7) . . . . ?
C17 C40 C46 C55 -173.4(5) . . . . ?
C17 C46 C55 C39 -161.0(13) . . . . ?
C17 C46 C55 C50 17.7(14) . . . . ?
C18 C20 C22 C24 -1.0(7) . . . . ?
C18 C38 C36 C24 -2.0(8) . . . . ?
C18 B45 C19 C31 5.9(6) . . . . ?
C18 B45 C19 C32 -170.9(5) . . . . ?
C18 B45 C23 C26 -122.7(5) . . . . ?
C18 B45 C23 C42 59.7(6) . . . . ?
C19 C31 C33 C35 -3.2(7) . . . . ?
C19 C32 C43 C35 1.9(7) . . . . ?
C19 B45 C23 C26 11.3(6) . . . . ?
C19 B45 C23 C42 -166.2(5) . . . . ?
C20 C22 C24 C36 -0.0(6) . . . . ?
C21 C27 C25 C48 -3.6(6) . . . . ?
C21 C28 C41 C48 -0.4(7) . . . . ?
C22 C24 C36 C38 1.4(7) . . . . ?
C23 C26 C44 C34 -0.6(7) . . . . ?
C23 C42 C47 C34 -0.2(8) . . . . ?
C25 C48 C41 C28 -0.4(7) . . . . ?
C26 C44 C34 C47 -0.7(7) . . . . ?
C29 C37 C58 C60 -1.9(7) . . . . ?
C29 C62 C63 C60 -0.3(9) . . . . ?
C30 C54 C49 C61 -1.6(7) . . . . ?
C31 C33 C35 C43 0.2(7) . . . . ?
C32 C43 C35 C33 0.4(7) . . . . ?
C37 C58 C60 C63 -2.1(8) . . . . ?
C39 C52 C56 C59 0.6(7) . . . . ?
C39 C55 C46 C40 4.5(8) . . . . ?
C39 C55 C50 C59 0.3(7) . . . . ?
C40 C46 C55 C50 -176.7(7) . . . . ?
C46 C55 C50 C59 -178.5(5) . . . . ?
C50 C59 C56 C52 -1.3(7) . . . . ?
C51 C57 C64 C67 0.4(9) . . . . ?
C51 C65 C66 C67 -3.4(15) . . . . ?
C57 C64 C67 C66 -6.4(12) . . . . ?
C58 C60 C63 C62 3.3(9) . . . . ?
C64 C67 C66 C65 7.9(12) . . . . ?
